data_4116121
loop_
_publ_author_name
'Leonard R. MacGillivray'
'Jennifer L. Reid'
'John A. Ripmeester'

_publ_section_title
;
 Supramolecular Control of Reactivity in the Solid State Using Linear
 Molecular Templates
;
_journal_name_full 'Journal of the American Chemical Society'
_journal_page_first 7817
_journal_page_last 7818
_journal_paper_doi 10.1021/ja001239i
_journal_volume 122
_journal_year 2000
_chemical_formula_sum 'C36 H32 N4 O4'
_chemical_formula_weight 584.65
_chemical_name_common 2(1a).3a
_chemical_name_systematic
; 
 ? 
;
_space_group_IT_number 14
_symmetry_cell_setting monoclinic
_symmetry_space_group_name_Hall '-P 2yn'
_symmetry_space_group_name_H-M 'P 1 21/n 1'
_atom_sites_solution_hydrogens geom
_atom_sites_solution_primary direct
_atom_sites_solution_secondary difmap
_audit_creation_method SHELXL
_cell_angle_alpha 90.00
_cell_angle_beta 111.668(3)
_cell_angle_gamma 90.00
_cell_formula_units_Z 2
_cell_length_a 11.3660(14)
_cell_length_b 9.7488(13)
_cell_length_c 14.273(2)
_cell_measurement_temperature 173(2)
_cell_volume 1469.8(3)
_computing_structure_refinement 'SHELXL-93 (Sheldrick, 1993)'
_computing_structure_solution 'SHELXS-86 (Sheldrick, 1990)'
_diffrn_ambient_temperature 173(2)
_diffrn_radiation_monochromator graphite
_diffrn_radiation_source 'fine-focus sealed tube'
_diffrn_radiation_type MoK\a
_diffrn_radiation_wavelength 0.71070
_diffrn_reflns_av_R_equivalents 0.1163
_diffrn_reflns_av_sigmaI/netI 0.1048
_diffrn_reflns_limit_h_max 15
_diffrn_reflns_limit_h_min -15
_diffrn_reflns_limit_k_max 13
_diffrn_reflns_limit_k_min -13
_diffrn_reflns_limit_l_max 19
_diffrn_reflns_limit_l_min -10
_diffrn_reflns_number 6251
_diffrn_reflns_theta_max 22.50
_diffrn_reflns_theta_min 1.97
_exptl_absorpt_coefficient_mu 0.072
_exptl_crystal_colour colorless
_exptl_crystal_density_diffrn 1.32
_exptl_crystal_F_000 308
_exptl_crystal_size_max 0.20
_exptl_crystal_size_mid 0.20
_exptl_crystal_size_min 0.20
_refine_diff_density_max 0.238
_refine_diff_density_min -0.233
_refine_diff_density_rms 0.056
_refine_ls_extinction_method none
_refine_ls_goodness_of_fit_all 1.022
_refine_ls_goodness_of_fit_obs 1.151
_refine_ls_matrix_type full
_refine_ls_number_parameters 201
_refine_ls_number_reflns 1682
_refine_ls_number_restraints 0
_refine_ls_restrained_S_all 1.035
_refine_ls_restrained_S_obs 1.151
_refine_ls_R_factor_all 0.1274
_refine_ls_R_factor_obs 0.0635
_refine_ls_shift/esd_max 0.000
_refine_ls_shift/esd_mean 0.000
_refine_ls_structure_factor_coef Fsqd
_refine_ls_weighting_details 'w=1/[\s^2^(Fo^2^)+(0.0690P)^2^+0.0000P] where P=(Fo^2^+2Fc^2^)/3'
_refine_ls_weighting_scheme calc
_refine_ls_wR_factor_all 0.1585
_refine_ls_wR_factor_obs 0.1288
_reflns_number_observed 1113
_reflns_number_total 1927
_reflns_observed_criterion >2sigma(I)
_cod_data_source_file ja001239i_2.cif
_cod_data_source_block sad2
_cod_depositor_comments
;
The following automatic conversions were performed:

'_refine_ls_weighting_scheme' value 'calc
w=1/[\s^2^(Fo^2^)+(0.0690P)^2^+0.0000P] where P=(Fo^2^+2Fc^2^)/3' was
changed to 'calc'. New tag '_refine_ls_weighting_details' was
created. The value of the new tag was set to
'w=1/[\s^2^(Fo^2^)+(0.0690P)^2^+0.0000P] where P=(Fo^2^+2Fc^2^)/3'.

Automatic conversion script
Id: cif_fix_values 3143 2015-03-26 13:38:13Z robertas 
;
_cod_original_cell_volume 1469.7(3)
_cod_database_code 4116121

loop_
_symmetry_equiv_pos_as_xyz
'x, y, z'
'-x+1/2, y+1/2, -z+1/2'
'-x, -y, -z'
'x-1/2, -y-1/2, z-1/2'

loop_
_atom_site_aniso_label
_atom_site_aniso_U_11
_atom_site_aniso_U_22
_atom_site_aniso_U_33
_atom_site_aniso_U_23
_atom_site_aniso_U_13
_atom_site_aniso_U_12
O1 0.044(2) 0.051(2) 0.046(2) 0.008(2) 0.023(2) 0.015(2)
O2 0.061(2) 0.063(2) 0.050(2) 0.015(2) 0.035(2) 0.014(2)
N1 0.047(3) 0.039(3) 0.038(2) 0.009(2) 0.022(2) 0.014(2)
N2 0.047(3) 0.047(3) 0.036(2) 0.006(2) 0.024(2) 0.009(2)
C1 0.038(3) 0.036(3) 0.036(3) -0.002(2) 0.017(3) -0.001(2)
C2 0.035(3) 0.038(3) 0.032(3) -0.005(2) 0.020(2) -0.002(2)
C3 0.037(3) 0.037(3) 0.040(3) 0.000(3) 0.016(2) -0.004(2)
C4 0.049(3) 0.048(3) 0.043(3) -0.007(3) 0.029(3) -0.011(3)
C5 0.038(3) 0.051(3) 0.056(4) -0.019(3) 0.029(3) -0.009(3)
C6 0.033(3) 0.039(3) 0.050(3) -0.009(3) 0.018(3) -0.001(2)
C7 0.038(3) 0.044(3) 0.045(3) -0.002(3) 0.011(2) 0.003(2)
C8 0.042(3) 0.038(3) 0.039(3) -0.005(2) 0.017(3) 0.008(3)
C9 0.036(3) 0.040(3) 0.025(2) 0.007(2) 0.018(2) 0.010(2)
C10 0.050(3) 0.036(3) 0.040(3) -0.003(2) 0.022(3) 0.007(2)
C11 0.058(3) 0.034(3) 0.040(3) 0.002(2) 0.024(3) 0.012(3)
C12 0.041(3) 0.030(2) 0.035(3) -0.001(2) 0.017(2) 0.001(2)
C13 0.033(3) 0.035(3) 0.029(2) -0.003(2) 0.009(2) 0.002(2)
C14 0.030(3) 0.034(3) 0.035(3) 0.007(2) 0.017(2) 0.006(2)
C15 0.044(3) 0.043(3) 0.041(3) -0.006(3) 0.017(3) -0.002(2)
C16 0.054(3) 0.047(3) 0.038(3) -0.004(3) 0.023(3) 0.005(3)
C17 0.038(3) 0.045(3) 0.050(3) 0.005(3) 0.022(3) -0.003(2)
C18 0.040(3) 0.045(3) 0.035(3) -0.010(2) 0.020(2) 0.004(2)

loop_
_atom_site_label
_atom_site_type_symbol
_atom_site_fract_x
_atom_site_fract_y
_atom_site_fract_z
_atom_site_U_iso_or_equiv
_atom_site_thermal_displace_type
_atom_site_occupancy
_atom_site_calc_flag
_atom_site_refinement_flags
O1 O 0.5906(3) 0.1506(3) -0.0226(2) 0.0451(9) Uani 1 d .
H01 H 0.5262(22) 0.1780(33) -0.0127(19) 0.054 Uiso 1 calc R
O2 O 0.4362(3) 0.4661(3) -0.3017(2) 0.0540(10) Uani 1 d .
H02 H 0.3777(23) 0.4763(35) -0.2797(22) 0.065 Uiso 1 calc R
N1 N 0.3866(3) 0.2227(4) 0.0225(3) 0.0398(10) Uani 1 d .
N2 N -0.2359(3) 0.4717(4) 0.2407(3) 0.0403(10) Uani 1 d .
C1 C 0.5970(4) 0.2136(4) -0.1054(3) 0.0356(12) Uani 1 d .
C2 C 0.5078(4) 0.3087(4) -0.1618(3) 0.0328(11) Uani 1 d .
H2 H 0.4379(4) 0.3310(4) -0.1433(3) 0.039 Uiso 1 calc R
C3 C 0.5203(4) 0.3707(4) -0.2445(3) 0.0374(12) Uani 1 d .
C4 C 0.6226(4) 0.3399(5) -0.2715(3) 0.0431(13) Uani 1 d .
H4 H 0.6319(4) 0.3834(5) -0.3279(3) 0.052 Uiso 1 calc R
C5 C 0.7110(4) 0.2453(5) -0.2152(4) 0.0449(13) Uani 1 d .
H5 H 0.7808(4) 0.2233(5) -0.2338(4) 0.054 Uiso 1 calc R
C6 C 0.6996(4) 0.1818(5) -0.1322(3) 0.0402(12) Uani 1 d .
H6 H 0.7612(4) 0.1172(5) -0.0939(3) 0.048 Uiso 1 calc R
C7 C 0.3805(4) 0.3404(5) 0.0679(3) 0.0436(13) Uani 1 d .
H7 H 0.4571(4) 0.3888(5) 0.1017(3) 0.052 Uiso 1 calc R
C8 C 0.2693(4) 0.3958(5) 0.0688(3) 0.0394(12) Uani 1 d .
H8 H 0.2707(4) 0.4799(5) 0.1028(3) 0.047 Uiso 1 calc R
C9 C 0.1556(4) 0.3288(4) 0.0201(3) 0.0315(11) Uani 1 d .
C10 C 0.1626(4) 0.2053(4) -0.0245(3) 0.0405(12) Uani 1 d .
H10 H 0.0878(4) 0.1537(4) -0.0576(3) 0.049 Uiso 1 calc R
C11 C 0.2765(5) 0.1569(5) -0.0215(3) 0.0423(12) Uani 1 d .
H11 H 0.2778(5) 0.0710(5) -0.0525(3) 0.051 Uiso 1 calc R
C12 C 0.0295(4) 0.3910(4) 0.0066(3) 0.0343(11) Uani 1 d .
H12 H -0.0351(4) 0.3174(4) -0.0023(3) 0.041 Uiso 1 calc R
C13 C 0.0213(4) 0.4989(4) 0.0827(3) 0.0331(11) Uani 1 d .
H13 H 0.1082(4) 0.5246(4) 0.1298(3) 0.040 Uiso 1 calc R
C14 C -0.0637(4) 0.4764(4) 0.1406(3) 0.0316(11) Uani 1 d .
C15 C -0.0454(4) 0.5536(4) 0.2264(3) 0.0420(12) Uani 1 d .
H15 H 0.0275(4) 0.6101(4) 0.2536(3) 0.050 Uiso 1 calc R
C16 C -0.1322(4) 0.5488(5) 0.2720(3) 0.0444(13) Uani 1 d .
H16 H -0.1172(4) 0.6043(5) 0.3299(3) 0.053 Uiso 1 calc R
C17 C -0.2497(4) 0.3918(5) 0.1611(4) 0.0427(12) Uani 1 d .
H17 H -0.3209(4) 0.3323(5) 0.1380(4) 0.051 Uiso 1 calc R
C18 C -0.1675(4) 0.3903(5) 0.1106(3) 0.0380(12) Uani 1 d .
H18 H -0.1821(4) 0.3300(5) 0.0551(3) 0.046 Uiso 1 calc R

loop_
_atom_type_symbol
_atom_type_description
_atom_type_scat_dispersion_real
_atom_type_scat_dispersion_imag
_atom_type_scat_source
C C 0.0033 0.0016 'International Tables Vol C Tables 4.2.6.8 and 6.1.1.4'
H H 0.0000 0.0000 'International Tables Vol C Tables 4.2.6.8 and 6.1.1.4'
N N 0.0061 0.0033 'International Tables Vol C Tables 4.2.6.8 and 6.1.1.4'
O O 0.0106 0.0060 'International Tables Vol C Tables 4.2.6.8 and 6.1.1.4'

loop_
_geom_angle_atom_site_label_1
_geom_angle_atom_site_label_2
_geom_angle_atom_site_label_3
_geom_angle
_geom_angle_site_symmetry_3
C7 N1 C11 115.7(4) .
C16 N2 C17 115.2(4) .
O1 C1 C6 117.3(4) .
O1 C1 C2 122.9(4) .
C6 C1 C2 119.8(4) .
C3 C2 C1 120.2(4) .
O2 C3 C2 122.6(4) .
O2 C3 C4 117.1(4) .
C2 C3 C4 120.3(4) .
C5 C4 C3 119.2(4) .
C4 C5 C6 121.2(4) .
C5 C6 C1 119.3(4) .
N1 C7 C8 123.7(4) .
C7 C8 C9 120.0(4) .
C10 C9 C8 116.2(4) .
C10 C9 C12 120.5(4) .
C8 C9 C12 123.0(4) .
C11 C10 C9 120.2(4) .
N1 C11 C10 124.2(4) .
C9 C12 C13 119.2(4) .
C9 C12 C13 114.8(3) 3_565
C13 C12 C13 90.3(3) 3_565
C14 C13 C12 120.5(4) .
C14 C13 C12 114.8(3) 3_565
C12 C13 C12 89.7(3) 3_565
C18 C14 C15 115.8(4) .
C18 C14 C13 124.6(4) .
C15 C14 C13 119.3(4) .
C16 C15 C14 120.1(4) .
N2 C16 C15 124.5(4) .
N2 C17 C18 124.2(4) .
C17 C18 C14 120.0(4) .

loop_
_geom_bond_atom_site_label_1
_geom_bond_atom_site_label_2
_geom_bond_distance
_geom_bond_site_symmetry_2
O1 C1 1.357(5) .
O2 C3 1.366(5) .
N1 C7 1.332(5) .
N1 C11 1.339(5) .
N2 C16 1.329(5) .
N2 C17 1.338(5) .
C1 C6 1.389(6) .
C1 C2 1.390(6) .
C2 C3 1.381(6) .
C3 C4 1.386(5) .
C4 C5 1.382(6) .
C5 C6 1.385(6) .
C7 C8 1.379(5) .
C8 C9 1.384(5) .
C9 C10 1.379(5) .
C9 C12 1.502(5) .
C10 C11 1.364(6) .
C12 C13 1.539(6) .
C12 C13 1.602(5) 3_565
C13 C14 1.501(5) .
C13 C12 1.602(5) 3_565
C14 C18 1.382(5) .
C14 C15 1.387(6) .
C15 C16 1.368(6) .
C17 C18 1.375(5) .
